data_4123464
loop_
_publ_author_name
'Daumann, Lena J.'
'Tatum, David S.'
'Snyder, Benjamin E. R.'
'Ni, Chengbao'
'Law, Ga-Lai'
'Solomon, Edward I.'
'Raymond, Kenneth N.'

_publ_section_title
;
 New Insights into Structure and Luminescence of Eu(III) and Sm(III)
 Complexes of the 3,4,3-LI(1,2-HOPO) Ligand.
;
_journal_issue 8
_journal_name_full 'Journal of the American Chemical Society'
_journal_page_first 2816
_journal_page_last 2819
_journal_paper_doi 10.1021/ja5116524
_journal_volume 137
_journal_year 2015
_chemical_formula_sum 'C37 H41 Eu K N9 O13'
_chemical_formula_weight 1010.85
_chemical_name_systematic
;
 ?
;
_space_group_IT_number 2
_symmetry_cell_setting triclinic
_symmetry_space_group_name_Hall '-P 1'
_symmetry_space_group_name_H-M 'P -1'
_atom_sites_solution_hydrogens geom
_atom_sites_solution_primary direct
_atom_sites_solution_secondary difmap
_audit_creation_method SHELXL-97
_cell_angle_alpha 83.409(2)
_cell_angle_beta 82.055(2)
_cell_angle_gamma 86.701(3)
_cell_formula_units_Z 2
_cell_length_a 10.2606(19)
_cell_length_b 10.903(2)
_cell_length_c 20.575(4)
_cell_measurement_reflns_used 5445
_cell_measurement_temperature 147(2)
_cell_measurement_theta_max 25.29
_cell_measurement_theta_min 2.36
_cell_volume 2262.6(7)
_computing_cell_refinement 'Bruker SAINT'
_computing_data_collection 'Bruker APEX2'
_computing_data_reduction 'Bruker SAINT'
_computing_molecular_graphics 'Bruker SHELXTL'
_computing_publication_material 'Bruker SHELXTL'
_computing_structure_refinement 'SHELXL-97 (Sheldrick, 2008)'
_computing_structure_solution 'SHELXS-97 (Sheldrick, 2008)'
_diffrn_ambient_temperature 147(2)
_diffrn_measured_fraction_theta_full 0.970
_diffrn_measured_fraction_theta_max 0.877
_diffrn_measurement_device_type 'Bruker APEX-II CCD'
_diffrn_measurement_method '\f and \w scans'
_diffrn_radiation_monochromator graphite
_diffrn_radiation_source 'fine-focus sealed tube'
_diffrn_radiation_type MoK\a
_diffrn_radiation_wavelength 0.71073
_diffrn_reflns_av_R_equivalents 0.0353
_diffrn_reflns_av_sigmaI/netI 0.0446
_diffrn_reflns_limit_h_max 13
_diffrn_reflns_limit_h_min -12
_diffrn_reflns_limit_k_max 13
_diffrn_reflns_limit_k_min -13
_diffrn_reflns_limit_l_max 26
_diffrn_reflns_limit_l_min -24
_diffrn_reflns_number 25625
_diffrn_reflns_theta_full 25.00
_diffrn_reflns_theta_max 27.46
_diffrn_reflns_theta_min 1.01
_exptl_absorpt_coefficient_mu 1.547
_exptl_absorpt_correction_T_max 0.9267
_exptl_absorpt_correction_T_min 0.7789
_exptl_absorpt_correction_type multi-scan
_exptl_absorpt_process_details 'SADABS 2008/2 (Sheldrick, 2008)'
_exptl_crystal_colour colourless
_exptl_crystal_density_diffrn 1.484
_exptl_crystal_density_meas ?
_exptl_crystal_density_method 'not measured'
_exptl_crystal_description plate
_exptl_crystal_F_000 1024
_exptl_crystal_size_max 0.17
_exptl_crystal_size_mid 0.13
_exptl_crystal_size_min 0.05
_platon_squeeze_details
;
;
_refine_diff_density_max 1.143
_refine_diff_density_min -1.186
_refine_diff_density_rms 0.139
_refine_ls_extinction_method none
_refine_ls_goodness_of_fit_ref 1.262
_refine_ls_hydrogen_treatment mixed
_refine_ls_matrix_type full
_refine_ls_number_parameters 552
_refine_ls_number_reflns 9074
_refine_ls_number_restraints 0
_refine_ls_restrained_S_all 1.262
_refine_ls_R_factor_all 0.0432
_refine_ls_R_factor_gt 0.0372
_refine_ls_shift/su_max 0.003
_refine_ls_shift/su_mean 0.000
_refine_ls_structure_factor_coef Fsqd
_refine_ls_weighting_details 'calc w=1/[\s^2^(Fo^2^)+(0.0470P)^2^+4.5260P] where P=(Fo^2^+2Fc^2^)/3'
_refine_ls_weighting_scheme calc
_refine_ls_wR_factor_gt 0.1089
_refine_ls_wR_factor_ref 0.1206
_reflns_number_gt 8141
_reflns_number_total 9074
_reflns_threshold_expression >2sigma(I)
_cod_data_source_file ja5116524_si_002.cif
_cod_data_source_block shelxl
_cod_depositor_comments
;
The following automatic conversions were performed:

'_diffrn_ambient_temperature' value '147(2)K' was changed to '147(2)'
- the value should be numeric and without a unit designator.

'_symmetry_cell_setting' value 'Triclinic' changed to 'triclinic'
according to
/usr/data/users/saulius/crontab/automatic-downloads/rss-feeds/ACS/lib/dictionaries/cif_core.dic
dictionary named 'cif_core.dic' version 2.4.2 from 2011-04-26.

'_exptl_crystal_density_meas' value 'not measured' was changed to '?'
- the value is perceived as not measured.

Automatic conversion script
Id: cif_fix_values 3008 2015-01-20 13:52:24Z robertas 

 Adding full bibliography for 4123464.cif.
;
_cod_original_sg_symbol_H-M P-1
_cod_database_code 4123464

loop_
_symmetry_equiv_pos_as_xyz
'x, y, z'
'-x, -y, -z'

loop_
_atom_site_label
_atom_site_type_symbol
_atom_site_fract_x
_atom_site_fract_y
_atom_site_fract_z
_atom_site_U_iso_or_equiv
_atom_site_adp_type
_atom_site_occupancy
_atom_site_symmetry_multiplicity
_atom_site_calc_flag
_atom_site_refinement_flags
C1 C 0.1776(5) 0.5770(4) 0.9186(2) 0.0246(10) Uani 1 1 d .
C2 C 0.0753(5) 0.6267(4) 0.9626(2) 0.0216(9) Uani 1 1 d .
H2 H 0.0770 0.6110 1.0079 0.026 Uiso 1 1 calc R
C3 C -0.0270(5) 0.6982(4) 0.9392(2) 0.0240(10) Uani 1 1 d .
H3 H -0.0960 0.7273 0.9685 0.029 Uiso 1 1 calc R
C4 C -0.0263(4) 0.7264(4) 0.8712(2) 0.0237(10) Uani 1 1 d .
H4 H -0.0953 0.7742 0.8551 0.028 Uiso 1 1 calc R
C5 C 0.0752(4) 0.6842(4) 0.8284(2) 0.0212(9) Uani 1 1 d .
C6 C 0.0759(4) 0.7231(4) 0.7548(2) 0.0223(9) Uani 1 1 d .
C7 C 0.1930(5) 0.7154(5) 0.6437(2) 0.0303(11) Uani 1 1 d .
H7A H 0.1916 0.8038 0.6307 0.036 Uiso 1 1 calc R
H7B H 0.1181 0.6821 0.6287 0.036 Uiso 1 1 calc R
C8 C 0.3199(5) 0.6560(5) 0.6116(2) 0.0285(11) Uani 1 1 d .
H8A H 0.3946 0.6988 0.6207 0.034 Uiso 1 1 calc R
H8B H 0.3202 0.6636 0.5641 0.034 Uiso 1 1 calc R
C9 C 0.3330(4) 0.5199(4) 0.6377(2) 0.0240(10) Uani 1 1 d .
H9A H 0.3536 0.5139 0.6826 0.029 Uiso 1 1 calc R
H9B H 0.2489 0.4828 0.6390 0.029 Uiso 1 1 calc R
C10 C 0.5610(5) 0.4341(4) 0.6098(2) 0.0258(10) Uani 1 1 d .
C11 C 0.6080(5) 0.5094(4) 0.6588(2) 0.0239(10) Uani 1 1 d .
C12 C 0.6986(5) 0.5966(5) 0.6365(2) 0.0302(11) Uani 1 1 d .
H12 H 0.7230 0.6165 0.5914 0.036 Uiso 1 1 calc R
C13 C 0.7542(5) 0.6557(5) 0.6822(3) 0.0314(11) Uani 1 1 d .
H13 H 0.8177 0.7138 0.6676 0.038 Uiso 1 1 calc R
C14 C 0.7153(5) 0.6280(4) 0.7486(2) 0.0260(10) Uani 1 1 d .
H14 H 0.7543 0.6666 0.7786 0.031 Uiso 1 1 calc R
C15 C 0.6180(4) 0.5426(4) 0.7721(2) 0.0224(10) Uani 1 1 d .
C16 C 0.5657(4) 0.2416(4) 0.9685(2) 0.0247(10) Uani 1 1 d .
C17 C 0.6368(5) 0.2149(5) 1.0234(2) 0.0282(11) Uani 1 1 d .
H17 H 0.6418 0.2753 1.0513 0.034 Uiso 1 1 calc R
C18 C 0.6979(5) 0.1014(5) 1.0356(3) 0.0304(11) Uani 1 1 d .
H18 H 0.7436 0.0850 1.0718 0.036 Uiso 1 1 calc R
C19 C 0.6919(4) 0.0107(5) 0.9941(2) 0.0274(11) Uani 1 1 d .
H19 H 0.7324 -0.0667 1.0029 0.033 Uiso 1 1 calc R
C20 C 0.6266(4) 0.0352(4) 0.9402(2) 0.0210(9) Uani 1 1 d .
C21 C 0.6197(4) -0.0683(4) 0.8964(2) 0.0256(10) Uani 1 1 d .
C22 C 0.5370(6) -0.1321(5) 0.8008(3) 0.0390(13) Uani 1 1 d .
H22A H 0.5309 -0.2138 0.8250 0.047 Uiso 1 1 calc R
H22B H 0.6135 -0.1332 0.7674 0.047 Uiso 1 1 calc R
C23 C 0.4141(6) -0.1013(5) 0.7677(3) 0.0348(12) Uani 1 1 d .
H23A H 0.3369 -0.1133 0.8003 0.042 Uiso 1 1 calc R
H23B H 0.4111 -0.1573 0.7346 0.042 Uiso 1 1 calc R
C24 C 0.4109(5) 0.0311(5) 0.7352(2) 0.0303(11) Uani 1 1 d .
H24A H 0.3971 0.0865 0.7694 0.036 Uiso 1 1 calc R
H24B H 0.4960 0.0474 0.7095 0.036 Uiso 1 1 calc R
C25 C 0.1854(5) 0.0981(4) 0.7119(2) 0.0255(10) Uani 1 1 d .
C26 C 0.1397(5) 0.0998(4) 0.7852(2) 0.0251(10) Uani 1 1 d .
C27 C 0.0402(5) 0.0271(5) 0.8151(3) 0.0281(11) Uani 1 1 d .
H27 H 0.0059 -0.0287 0.7917 0.034 Uiso 1 1 calc R
C28 C -0.0103(5) 0.0370(5) 0.8814(2) 0.0287(11) Uani 1 1 d .
H28 H -0.0788 -0.0119 0.9018 0.034 Uiso 1 1 calc R
C29 C 0.0404(5) 0.1173(5) 0.9158(2) 0.0266(10) Uani 1 1 d .
H29 H 0.0060 0.1228 0.9596 0.032 Uiso 1 1 calc R
C30 C 0.1439(5) 0.1926(4) 0.8866(2) 0.0239(10) Uani 1 1 d .
C31 C 0.3912(5) 0.3884(5) 0.5452(2) 0.0285(11) Uani 1 1 d .
H31A H 0.4668 0.3707 0.5133 0.034 Uiso 1 1 calc R
H31B H 0.3308 0.4443 0.5227 0.034 Uiso 1 1 calc R
C32 C 0.3235(5) 0.2691(5) 0.5715(3) 0.0309(11) Uani 1 1 d .
H32A H 0.2686 0.2495 0.5396 0.037 Uiso 1 1 calc R
H32B H 0.2662 0.2821 0.6119 0.037 Uiso 1 1 calc R
C33 C 0.4170(5) 0.1594(5) 0.5853(3) 0.0324(11) Uani 1 1 d .
H33A H 0.4811 0.1832 0.6115 0.039 Uiso 1 1 calc R
H33B H 0.4644 0.1378 0.5438 0.039 Uiso 1 1 calc R
C34 C 0.3489(5) 0.0461(5) 0.6214(3) 0.0339(12) Uani 1 1 d .
H34A H 0.2716 0.0334 0.6011 0.041 Uiso 1 1 calc R
H34B H 0.4080 -0.0260 0.6169 0.041 Uiso 1 1 calc R
C35 C 0.8303(6) 0.3572(6) 0.8437(3) 0.0434(14) Uani 1 1 d .
H35 H 0.7585 0.3100 0.8612 0.052 Uiso 1 1 calc R
C36 C 0.8210(6) 0.2649(6) 0.7452(4) 0.0544(17) Uani 1 1 d .
H36A H 0.7481 0.2258 0.7724 0.082 Uiso 1 1 calc R
H36B H 0.8838 0.2028 0.7294 0.082 Uiso 1 1 calc R
H36C H 0.7900 0.3146 0.7084 0.082 Uiso 1 1 calc R
C37 C 0.9957(6) 0.4094(6) 0.7503(3) 0.0470(15) Uani 1 1 d .
H37A H 0.9668 0.4754 0.7198 0.070 Uiso 1 1 calc R
H37B H 1.0563 0.3544 0.7267 0.070 Uiso 1 1 calc R
H37C H 1.0387 0.4429 0.7824 0.070 Uiso 1 1 calc R
N1 N 0.1728(4) 0.6088(3) 0.85281(19) 0.0223(8) Uani 1 1 d .
N2 N 0.5709(3) 0.4824(3) 0.72495(19) 0.0215(8) Uani 1 1 d .
N3 N 0.5671(4) 0.1497(4) 0.92731(18) 0.0212(8) Uani 1 1 d .
N4 N 0.1875(4) 0.1815(3) 0.82021(19) 0.0229(8) Uani 1 1 d .
N5 N 0.1830(4) 0.6920(4) 0.71512(19) 0.0259(9) Uani 1 1 d .
H2A H 0.2490 0.6566 0.7324 0.031 Uiso 1 1 calc R
N6 N 0.4349(4) 0.4491(4) 0.59820(18) 0.0240(8) Uani 1 1 d .
N7 N 0.3091(4) 0.0584(4) 0.69212(19) 0.0257(9) Uani 1 1 d .
N8 N 0.5535(4) -0.0426(4) 0.8458(2) 0.0322(10) Uani 1 1 d .
H6 H 0.5183 0.0305 0.8391 0.039 Uiso 1 1 calc R
N9 N 0.8828(4) 0.3419(4) 0.7833(2) 0.0339(10) Uani 1 1 d .
O1 O 0.2757(3) 0.5086(3) 0.93572(16) 0.0274(7) Uani 1 1 d .
O2 O 0.2695(3) 0.5550(3) 0.81239(15) 0.0252(7) Uani 1 1 d .
O3 O 0.5701(3) 0.5126(3) 0.83189(16) 0.0255(7) Uani 1 1 d .
O4 O 0.4859(3) 0.3926(3) 0.74592(16) 0.0247(7) Uani 1 1 d .
O5 O 0.5037(3) 0.3438(3) 0.95414(16) 0.0249(7) Uani 1 1 d .
O6 O 0.5043(3) 0.1808(3) 0.87431(16) 0.0284(8) Uani 1 1 d .
O7 O 0.2832(3) 0.2585(3) 0.79086(15) 0.0241(7) Uani 1 1 d .
O8 O 0.2006(3) 0.2690(3) 0.91443(16) 0.0264(7) Uani 1 1 d .
O9 O -0.0189(3) 0.7839(3) 0.73597(17) 0.0302(8) Uani 1 1 d .
O10 O 0.6444(3) 0.3698(3) 0.57890(18) 0.0352(8) Uani 1 1 d .
O11 O 0.6766(3) -0.1687(3) 0.91112(18) 0.0315(8) Uani 1 1 d .
O12 O 0.1024(4) 0.1244(4) 0.67471(18) 0.0370(9) Uani 1 1 d .
O13 O 0.8660(5) 0.4267(4) 0.8789(2) 0.0555(12) Uani 1 1 d .
K2 K 0.67009(11) 0.57202(11) 0.94050(5) 0.0323(3) Uani 1 1 d .
Eu1 Eu 0.38723(2) 0.37691(2) 0.857405(10) 0.01925(9) Uani 1 1 d .

loop_
_atom_site_aniso_label
_atom_site_aniso_U_11
_atom_site_aniso_U_22
_atom_site_aniso_U_33
_atom_site_aniso_U_23
_atom_site_aniso_U_13
_atom_site_aniso_U_12
C1 0.034(2) 0.021(2) 0.017(2) 0.0023(18) -0.0006(18) -0.0001(19)
C2 0.037(2) 0.018(2) 0.014(2) -0.0133(17) -0.0057(18) -0.0045(19)
C3 0.034(2) 0.020(2) 0.021(2) -0.0163(19) 0.0000(19) -0.0051(19)
C4 0.018(2) 0.024(2) 0.029(2) -0.001(2) -0.0023(18) -0.0004(18)
C5 0.023(2) 0.015(2) 0.027(2) -0.0034(18) -0.0063(18) -0.0051(17)
C6 0.025(2) 0.020(2) 0.022(2) -0.0031(18) -0.0044(18) -0.0023(18)
C7 0.037(3) 0.033(3) 0.019(2) 0.002(2) -0.0031(19) 0.008(2)
C8 0.034(3) 0.030(3) 0.020(2) 0.002(2) 0.0014(19) -0.001(2)
C9 0.025(2) 0.027(3) 0.020(2) -0.0030(19) -0.0017(18) -0.0012(19)
C10 0.029(2) 0.024(3) 0.021(2) 0.0027(19) 0.0038(18) -0.0018(19)
C11 0.029(2) 0.024(2) 0.018(2) -0.0007(18) -0.0010(18) -0.0008(19)
C12 0.030(2) 0.034(3) 0.023(2) 0.005(2) 0.0030(19) -0.006(2)
C13 0.030(2) 0.029(3) 0.034(3) 0.001(2) 0.001(2) -0.010(2)
C14 0.030(2) 0.022(3) 0.028(3) -0.006(2) -0.0075(19) -0.0020(19)
C15 0.024(2) 0.021(2) 0.022(2) -0.0007(18) -0.0047(18) 0.0018(18)
C16 0.017(2) 0.027(3) 0.027(2) 0.008(2) 0.0008(17) -0.0037(18)
C17 0.030(2) 0.027(3) 0.028(3) -0.003(2) -0.005(2) -0.005(2)
C18 0.023(2) 0.037(3) 0.031(3) 0.004(2) -0.0081(19) 0.001(2)
C19 0.018(2) 0.027(3) 0.034(3) 0.008(2) -0.0012(19) 0.0018(18)
C20 0.020(2) 0.021(2) 0.019(2) 0.0006(18) 0.0023(17) -0.0023(18)
C21 0.021(2) 0.027(3) 0.026(2) 0.004(2) 0.0000(18) 0.0015(19)
C22 0.053(3) 0.029(3) 0.036(3) -0.007(2) -0.013(3) 0.013(2)
C23 0.058(3) 0.025(3) 0.024(3) -0.008(2) -0.011(2) 0.000(2)
C24 0.036(3) 0.029(3) 0.025(3) -0.004(2) -0.004(2) 0.005(2)
C25 0.039(3) 0.018(2) 0.021(2) -0.0037(19) -0.007(2) -0.007(2)
C26 0.031(2) 0.016(2) 0.028(2) -0.0022(19) -0.0028(19) 0.0023(19)
C27 0.028(2) 0.021(3) 0.036(3) -0.006(2) -0.004(2) -0.0068(19)
C28 0.033(3) 0.024(3) 0.029(3) -0.005(2) 0.001(2) -0.009(2)
C29 0.032(2) 0.029(3) 0.017(2) -0.0019(19) 0.0030(18) -0.005(2)
C30 0.030(2) 0.023(2) 0.019(2) -0.0024(19) -0.0019(18) 0.0015(19)
C31 0.033(3) 0.036(3) 0.016(2) -0.002(2) -0.0018(19) -0.002(2)
C32 0.031(3) 0.036(3) 0.026(3) -0.002(2) -0.004(2) -0.005(2)
C33 0.034(3) 0.030(3) 0.030(3) -0.003(2) 0.003(2) -0.003(2)
C34 0.041(3) 0.030(3) 0.030(3) -0.005(2) 0.002(2) -0.002(2)
C35 0.054(4) 0.037(3) 0.038(3) -0.002(3) -0.007(3) 0.011(3)
C36 0.049(4) 0.054(4) 0.067(5) -0.027(4) -0.017(3) 0.008(3)
C37 0.043(3) 0.038(3) 0.057(4) 0.004(3) -0.005(3) 0.000(3)
N1 0.0247(19) 0.019(2) 0.022(2) -0.0011(15) -0.0015(15) 0.0034(15)
N2 0.0194(17) 0.020(2) 0.024(2) 0.0011(16) -0.0005(15) -0.0030(15)
N3 0.0219(18) 0.024(2) 0.0178(18) 0.0004(16) -0.0047(14) 0.0013(15)
N4 0.0243(19) 0.018(2) 0.024(2) 0.0036(16) 0.0028(15) -0.0029(15)
N5 0.027(2) 0.026(2) 0.023(2) -0.0013(17) -0.0040(16) 0.0047(17)
N6 0.028(2) 0.027(2) 0.0170(19) -0.0035(16) -0.0026(15) -0.0028(16)
N7 0.032(2) 0.027(2) 0.020(2) -0.0062(16) -0.0042(16) -0.0037(17)
N8 0.045(2) 0.024(2) 0.028(2) -0.0054(18) -0.0086(19) 0.0101(19)
N9 0.039(2) 0.034(2) 0.028(2) -0.0054(19) -0.0003(18) 0.0032(19)
O1 0.0270(16) 0.0259(18) 0.0276(18) 0.0052(14) -0.0061(13) 0.0042(14)
O2 0.0321(17) 0.0228(17) 0.0196(16) -0.0044(13) -0.0020(13) 0.0093(14)
O3 0.0258(16) 0.0288(19) 0.0221(17) 0.0001(14) -0.0051(13) -0.0049(14)
O4 0.0281(16) 0.0228(17) 0.0223(17) -0.0008(13) 0.0015(13) -0.0075(14)
O5 0.0321(17) 0.0153(16) 0.0274(17) -0.0027(13) -0.0046(14) 0.0009(13)
O6 0.0355(18) 0.0285(19) 0.0212(17) 0.0012(14) -0.0103(14) 0.0077(15)
O7 0.0316(17) 0.0190(17) 0.0210(16) 0.0003(13) 0.0001(13) -0.0095(13)
O8 0.0273(16) 0.0306(19) 0.0218(17) -0.0083(14) 0.0015(13) -0.0052(14)
O9 0.0259(17) 0.037(2) 0.0275(18) -0.0020(15) -0.0078(14) 0.0073(15)
O10 0.0323(18) 0.040(2) 0.032(2) -0.0107(17) 0.0048(15) 0.0024(16)
O11 0.0352(18) 0.0242(18) 0.036(2) -0.0059(15) -0.0092(15) 0.0089(15)
O12 0.0351(19) 0.046(2) 0.030(2) -0.0009(17) -0.0081(16) -0.0062(17)
O13 0.073(3) 0.059(3) 0.040(2) -0.023(2) -0.022(2) 0.024(2)
K2 0.0394(6) 0.0336(6) 0.0239(5) -0.0036(5) -0.0063(4) 0.0050(5)
Eu1 0.02171(13) 0.01760(14) 0.01807(13) -0.00045(9) -0.00310(8) 0.00044(9)

loop_
_atom_type_symbol
_atom_type_description
_atom_type_scat_dispersion_real
_atom_type_scat_dispersion_imag
_atom_type_scat_source
C C 0.0033 0.0016 'International Tables Vol C Tables 4.2.6.8 and 6.1.1.4'
H H 0.0000 0.0000 'International Tables Vol C Tables 4.2.6.8 and 6.1.1.4'
N N 0.0061 0.0033 'International Tables Vol C Tables 4.2.6.8 and 6.1.1.4'
O O 0.0106 0.0060 'International Tables Vol C Tables 4.2.6.8 and 6.1.1.4'
K K 0.2009 0.2494 'International Tables Vol C Tables 4.2.6.8 and 6.1.1.4'
Eu Eu -0.1578 3.6682 'International Tables Vol C Tables 4.2.6.8 and 6.1.1.4'

loop_
_geom_angle_atom_site_label_1
_geom_angle_atom_site_label_2
_geom_angle_atom_site_label_3
_geom_angle
_geom_angle_site_symmetry_1
_geom_angle_site_symmetry_3
O1 C1 N1 118.0(4) . .
O1 C1 C2 125.3(4) . .
N1 C1 C2 116.7(4) . .
O1 C1 Eu1 41.6(2) . .
N1 C1 Eu1 79.7(2) . .
C2 C1 Eu1 158.8(3) . .
C3 C2 C1 120.8(4) . .
C3 C2 H2 119.6 . .
C1 C2 H2 119.6 . .
C2 C3 C4 119.5(4) . .
C2 C3 K2 120.2(3) . 1_455
C4 C3 K2 86.7(3) . 1_455
C2 C3 H3 120.3 . .
C4 C3 H3 120.3 . .
K2 C3 H3 63.8 1_455 .
C5 C4 C3 120.2(4) . .
C5 C4 H4 119.9 . .
C3 C4 H4 119.9 . .
N1 C5 C4 119.1(4) . .
N1 C5 C6 122.4(4) . .
C4 C5 C6 118.5(4) . .
O9 C6 N5 124.0(4) . .
O9 C6 C5 119.0(4) . .
N5 C6 C5 116.9(4) . .
N5 C7 C8 110.4(4) . .
N5 C7 H7A 109.6 . .
C8 C7 H7A 109.6 . .
N5 C7 H7B 109.6 . .
C8 C7 H7B 109.6 . .
H7A C7 H7B 108.1 . .
C7 C8 C9 110.8(4) . .
C7 C8 H8A 109.5 . .
C9 C8 H8A 109.5 . .
C7 C8 H8B 109.5 . .
C9 C8 H8B 109.5 . .
H8A C8 H8B 108.1 . .
N6 C9 C8 113.8(4) . .
N6 C9 H9A 108.8 . .
C8 C9 H9A 108.8 . .
N6 C9 H9B 108.8 . .
C8 C9 H9B 108.8 . .
H9A C9 H9B 107.7 . .
O10 C10 N6 123.8(5) . .
O10 C10 C11 117.1(4) . .
N6 C10 C11 118.9(4) . .
C12 C11 N2 120.1(4) . .
C12 C11 C10 119.0(4) . .
N2 C11 C10 120.7(4) . .
C11 C12 C13 119.2(5) . .
C11 C12 H12 120.4 . .
C13 C12 H12 120.4 . .
C14 C13 C12 120.0(5) . .
C14 C13 H13 120.0 . .
C12 C13 H13 120.0 . .
C13 C14 C15 121.4(5) . .
C13 C14 H14 119.3 . .
C15 C14 H14 119.3 . .
O3 C15 N2 116.5(4) . .
O3 C15 C14 127.4(4) . .
N2 C15 C14 116.1(4) . .
O3 C15 Eu1 40.1(2) . .
N2 C15 Eu1 76.7(3) . .
C14 C15 Eu1 166.7(3) . .
O5 C16 N3 118.3(4) . .
O5 C16 C17 125.0(5) . .
N3 C16 C17 116.7(4) . .
C18 C17 C16 120.7(5) . .
C18 C17 H17 119.6 . .
C16 C17 H17 119.6 . .
C17 C18 C19 120.2(5) . .
C17 C18 H18 119.9 . .
C19 C18 H18 119.9 . .
C20 C19 C18 120.0(4) . .
C20 C19 H19 120.0 . .
C18 C19 H19 120.0 . .
C19 C20 N3 119.8(4) . .
C19 C20 C21 118.4(4) . .
N3 C20 C21 121.8(4) . .
O11 C21 N8 125.2(5) . .
O11 C21 C20 117.9(4) . .
N8 C21 C20 116.9(4) . .
N8 C22 C23 111.4(4) . .
N8 C22 H22A 109.4 . .
C23 C22 H22A 109.4 . .
N8 C22 H22B 109.4 . .
C23 C22 H22B 109.4 . .
H22A C22 H22B 108.0 . .
C22 C23 C24 111.8(5) . .
C22 C23 H23A 109.3 . .
C24 C23 H23A 109.3 . .
C22 C23 H23B 109.3 . .
C24 C23 H23B 109.3 . .
H23A C23 H23B 107.9 . .
N7 C24 C23 114.0(4) . .
N7 C24 H24A 108.8 . .
C23 C24 H24A 108.8 . .
N7 C24 H24B 108.8 . .
C23 C24 H24B 108.8 . .
H24A C24 H24B 107.6 . .
O12 C25 N7 123.9(4) . .
O12 C25 C26 116.9(4) . .
N7 C25 C26 119.0(4) . .
N4 C26 C27 119.1(4) . .
N4 C26 C25 120.9(4) . .
C27 C26 C25 119.7(4) . .
C26 C27 C28 119.7(5) . .
C26 C27 H27 120.2 . .
C28 C27 H27 120.2 . .
C29 C28 C27 120.3(5) . .
C29 C28 H28 119.9 . .
C27 C28 H28 119.9 . .
C28 C29 C30 121.5(4) . .
C28 C29 H29 119.2 . .
C30 C29 H29 119.2 . .
O8 C30 N4 117.5(4) . .
O8 C30 C29 126.8(4) . .
N4 C30 C29 115.7(4) . .
O8 C30 Eu1 39.3(2) . .
N4 C30 Eu1 78.4(3) . .
C29 C30 Eu1 165.6(3) . .
N6 C31 C32 112.0(4) . .
N6 C31 H31A 109.2 . .
C32 C31 H31A 109.2 . .
N6 C31 H31B 109.2 . .
C32 C31 H31B 109.2 . .
H31A C31 H31B 107.9 . .
C31 C32 C33 114.3(4) . .
C31 C32 H32A 108.7 . .
C33 C32 H32A 108.7 . .
C31 C32 H32B 108.7 . .
C33 C32 H32B 108.7 . .
H32A C32 H32B 107.6 . .
C32 C33 C34 113.7(4) . .
C32 C33 H33A 108.8 . .
C34 C33 H33A 108.8 . .
C32 C33 H33B 108.8 . .
C34 C33 H33B 108.8 . .
H33A C33 H33B 107.7 . .
N7 C34 C33 112.2(4) . .
N7 C34 H34A 109.2 . .
C33 C34 H34A 109.2 . .
N7 C34 H34B 109.2 . .
C33 C34 H34B 109.2 . .
H34A C34 H34B 107.9 . .
O13 C35 N9 126.5(7) . .
O13 C35 K2 46.0(3) . .
N9 C35 K2 143.0(4) . .
O13 C35 H35 116.8 . .
N9 C35 H35 116.8 . .
K2 C35 H35 83.4 . .
N9 C36 H36A 109.5 . .
N9 C36 H36B 109.5 . .
H36A C36 H36B 109.5 . .
N9 C36 H36C 109.5 . .
H36A C36 H36C 109.5 . .
H36B C36 H36C 109.5 . .
N9 C37 H37A 109.5 . .
N9 C37 H37B 109.5 . .
H37A C37 H37B 109.5 . .
N9 C37 H37C 109.5 . .
H37A C37 H37C 109.5 . .
H37B C37 H37C 109.5 . .
O2 N1 C5 121.6(4) . .
O2 N1 C1 114.7(3) . .
C5 N1 C1 123.6(4) . .
O4 N2 C11 119.1(4) . .
O4 N2 C15 117.9(4) . .
C11 N2 C15 123.1(4) . .
O6 N3 C16 114.8(3) . .
O6 N3 C20 122.7(4) . .
C16 N3 C20 122.4(4) . .
O7 N4 C26 120.3(4) . .
O7 N4 C30 116.0(4) . .
C26 N4 C30 123.7(4) . .
C6 N5 C7 122.6(4) . .
C6 N5 H2A 118.7 . .
C7 N5 H2A 118.7 . .
C10 N6 C31 119.8(4) . .
C10 N6 C9 123.8(4) . .
C31 N6 C9 116.3(4) . .
C25 N7 C24 124.8(4) . .
C25 N7 C34 118.7(4) . .
C24 N7 C34 116.5(4) . .
C21 N8 C22 123.0(4) . .
C21 N8 H6 118.5 . .
C22 N8 H6 118.5 . .
C35 N9 C36 119.9(5) . .
C35 N9 C37 122.3(5) . .
C36 N9 C37 117.6(5) . .
C1 O1 Eu1 117.7(3) . .
C1 O1 K2 128.4(3) . 2_667
Eu1 O1 K2 110.45(11) . 2_667
N1 O2 Eu1 118.1(2) . .
C15 O3 Eu1 120.1(3) . .
C15 O3 K2 125.5(3) . .
Eu1 O3 K2 114.16(12) . .
N2 O4 Eu1 118.2(3) . .
C16 O5 Eu1 121.3(3) . .
C16 O5 K2 114.6(3) . 2_667
Eu1 O5 K2 106.38(11) . 2_667
C16 O5 K2 114.5(3) . .
Eu1 O5 K2 103.32(11) . .
K2 O5 K2 92.42(10) 2_667 .
N3 O6 Eu1 121.9(3) . .
N4 O7 Eu1 119.1(3) . .
C30 O8 Eu1 121.1(3) . .
C21 O11 K2 149.8(3) . 1_545
C35 O13 K2 115.6(4) . .
O1 K2 O3 145.77(11) 2_667 .
O1 K2 O13 94.56(12) 2_667 .
O3 K2 O13 75.58(12) . .
O1 K2 O5 63.36(10) 2_667 2_667
O3 K2 O5 119.10(10) . 2_667
O13 K2 O5 157.24(12) . 2_667
O1 K2 O11 113.28(11) 2_667 1_565
O3 K2 O11 99.92(10) . 1_565
O13 K2 O11 118.80(14) . 1_565
O5 K2 O11 77.75(10) 2_667 1_565
O1 K2 O5 85.71(10) 2_667 .
O3 K2 O5 61.13(10) . .
O13 K2 O5 85.15(13) . .
O5 K2 O5 87.58(10) 2_667 .
O11 K2 O5 146.28(10) 1_565 .
O1 K2 C35 104.32(12) 2_667 .
O3 K2 C35 58.85(12) . .
O13 K2 C35 18.48(14) . .
O5 K2 C35 156.29(14) 2_667 .
O11 K2 C35 125.74(14) 1_565 .
O5 K2 C35 70.72(13) . .
O1 K2 C3 78.75(11) 2_667 1_655
O3 K2 C3 125.57(11) . 1_655
O13 K2 C3 70.17(13) . 1_655
O5 K2 C3 108.14(11) 2_667 1_655
O11 K2 C3 64.22(11) 1_565 1_655
O5 K2 C3 149.40(10) . 1_655
C35 K2 C3 87.69(14) . 1_655
O1 K2 Eu1 32.37(7) 2_667 2_667
O3 K2 Eu1 149.20(8) . 2_667
O13 K2 Eu1 125.92(9) . 2_667
O5 K2 Eu1 33.77(7) 2_667 2_667
O11 K2 Eu1 88.44(8) 1_565 2_667
O5 K2 Eu1 96.04(7) . 2_667
C35 K2 Eu1 136.64(10) . 2_667
C3 K2 Eu1 84.80(8) 1_655 2_667
O1 K2 K2 69.44(8) 2_667 2_667
O3 K2 K2 88.52(8) . 2_667
O13 K2 K2 123.39(12) . 2_667
O5 K2 K2 46.11(7) 2_667 2_667
O11 K2 K2 117.34(8) 1_565 2_667
O5 K2 K2 41.47(6) . 2_667
C35 K2 K2 111.64(12) . 2_667
C3 K2 K2 145.81(9) 1_655 2_667
Eu1 K2 K2 61.63(3) 2_667 2_667
O1 K2 Eu1 118.51(8) 2_667 .
O3 K2 Eu1 30.62(7) . .
O13 K2 Eu1 88.20(11) . .
O5 K2 Eu1 97.42(8) 2_667 .
O11 K2 Eu1 118.45(8) 1_565 .
O5 K2 Eu1 33.25(6) . .
C35 K2 Eu1 69.78(12) . .
C3 K2 Eu1 153.96(8) 1_655 .
Eu1 K2 Eu1 120.46(3) 2_667 .
K2 K2 Eu1 58.83(3) 2_667 .
O4 Eu1 O7 66.83(11) . .
O4 Eu1 O2 79.23(11) . .
O7 Eu1 O2 87.78(11) . .
O4 Eu1 O8 132.23(11) . .
O7 Eu1 O8 65.41(11) . .
O2 Eu1 O8 97.56(12) . .
O4 Eu1 O6 88.21(11) . .
O7 Eu1 O6 79.42(11) . .
O2 Eu1 O6 164.83(11) . .
O8 Eu1 O6 84.56(12) . .
O4 Eu1 O1 138.89(11) . .
O7 Eu1 O1 125.52(11) . .
O2 Eu1 O1 63.88(10) . .
O8 Eu1 O1 73.12(11) . .
O6 Eu1 O1 130.60(11) . .
O4 Eu1 O3 65.30(11) . .
O7 Eu1 O3 132.11(11) . .
O2 Eu1 O3 82.34(11) . .
O8 Eu1 O3 162.29(11) . .
O6 Eu1 O3 100.19(12) . .
O1 Eu1 O3 91.23(12) . .
O4 Eu1 O5 125.93(11) . .
O7 Eu1 O5 138.70(11) . .
O2 Eu1 O5 131.05(11) . .
O8 Eu1 O5 92.16(11) . .
O6 Eu1 O5 63.59(11) . .
O1 Eu1 O5 73.65(10) . .
O3 Eu1 O5 75.13(11) . .
O4 Eu1 C1 124.27(11) . .
O7 Eu1 C1 109.33(12) . .
O2 Eu1 C1 45.41(11) . .
O8 Eu1 C1 72.02(12) . .
O6 Eu1 C1 147.44(11) . .
O1 Eu1 C1 20.70(11) . .
O3 Eu1 C1 96.31(12) . .
O5 Eu1 C1 94.34(11) . .
O4 Eu1 C30 112.81(11) . .
O7 Eu1 C30 46.00(11) . .
O2 Eu1 C30 97.52(12) . .
O8 Eu1 C30 19.60(11) . .
O6 Eu1 C30 79.45(12) . .
O1 Eu1 C30 90.40(12) . .
O3 Eu1 C30 178.10(11) . .
O5 Eu1 C30 106.27(11) . .
C1 Eu1 C30 84.90(12) . .
O4 Eu1 C15 45.92(12) . .
O7 Eu1 C15 112.51(11) . .
O2 Eu1 C15 76.47(11) . .
O8 Eu1 C15 173.88(11) . .
O6 Eu1 C15 100.85(11) . .
O1 Eu1 C15 104.94(12) . .
O3 Eu1 C15 19.79(11) . .
O5 Eu1 C15 92.83(11) . .
C1 Eu1 C15 104.05(12) . .
C30 Eu1 C15 158.37(12) . .
O4 Eu1 K2 158.90(8) . 2_667
O7 Eu1 K2 134.18(8) . 2_667
O2 Eu1 K2 100.96(8) . 2_667
O8 Eu1 K2 68.85(8) . 2_667
O6 Eu1 K2 93.83(8) . 2_667
O1 Eu1 K2 37.18(7) . 2_667
O3 Eu1 K2 93.71(8) . 2_667
O5 Eu1 K2 39.84(8) . 2_667
C1 Eu1 K2 57.07(8) . 2_667
C30 Eu1 K2 88.18(8) . 2_667
C15 Eu1 K2 113.28(8) . 2_667

loop_
_geom_bond_atom_site_label_1
_geom_bond_atom_site_label_2
_geom_bond_distance
_geom_bond_site_symmetry_2
C1 O1 1.282(5) .
C1 N1 1.366(6) .
C1 C2 1.414(6) .
C1 Eu1 3.212(5) .
C2 C3 1.379(7) .
C2 H2 0.9300 .
C3 C4 1.397(7) .
C3 K2 3.466(5) 1_455
C3 H3 0.9300 .
C4 C5 1.363(6) .
C4 H4 0.9300 .
C5 N1 1.371(6) .
C5 C6 1.523(6) .
C6 O9 1.228(5) .
C6 N5 1.327(6) .
C7 N5 1.452(6) .
C7 C8 1.522(6) .
C7 H7A 0.9700 .
C7 H7B 0.9700 .
C8 C9 1.524(7) .
C8 H8A 0.9700 .
C8 H8B 0.9700 .
C9 N6 1.471(6) .
C9 H9A 0.9700 .
C9 H9B 0.9700 .
C10 O10 1.229(6) .
C10 N6 1.345(6) .
C10 C11 1.515(7) .
C11 C12 1.365(7) .
C11 N2 1.364(6) .
C12 C13 1.398(8) .
C12 H12 0.9300 .
C13 C14 1.373(7) .
C13 H13 0.9300 .
C14 C15 1.403(7) .
C14 H14 0.9300 .
C15 O3 1.272(5) .
C15 N2 1.386(6) .
C15 Eu1 3.250(5) .
C16 O5 1.276(5) .
C16 N3 1.384(6) .
C16 C17 1.420(7) .
C17 C18 1.367(7) .
C17 H17 0.9300 .
C18 C19 1.388(8) .
C18 H18 0.9300 .
C19 C20 1.366(7) .
C19 H19 0.9300 .
C20 N3 1.372(6) .
C20 C21 1.533(7) .
C21 O11 1.237(5) .
C21 N8 1.316(6) .
C22 N8 1.452(7) .
C22 C23 1.517(7) .
C22 H22A 0.9700 .
C22 H22B 0.9700 .
C23 C24 1.519(7) .
C23 H23A 0.9700 .
C23 H23B 0.9700 .
C24 N7 1.458(6) .
C24 H24A 0.9700 .
C24 H24B 0.9700 .
C25 O12 1.222(6) .
C25 N7 1.341(6) .
C25 C26 1.518(7) .
C26 N4 1.360(6) .
C26 C27 1.362(7) .
C27 C28 1.405(7) .
C27 H27 0.9300 .
C28 C29 1.355(7) .
C28 H28 0.9300 .
C29 C30 1.404(7) .
C29 H29 0.9300 .
C30 O8 1.271(6) .
C30 N4 1.395(6) .
C30 Eu1 3.243(5) .
C31 N6 1.470(6) .
C31 C32 1.518(7) .
C31 H31A 0.9700 .
C31 H31B 0.9700 .
C32 C33 1.516(7) .
C32 H32A 0.9700 .
C32 H32B 0.9700 .
C33 C34 1.520(7) .
C33 H33A 0.9700 .
C33 H33B 0.9700 .
C34 N7 1.475(6) .
C34 H34A 0.9700 .
C34 H34B 0.9700 .
C35 O13 1.211(8) .
C35 N9 1.309(7) .
C35 K2 3.447(6) .
C35 H35 0.9300 .
C36 N9 1.439(8) .
C36 H36A 0.9600 .
C36 H36B 0.9600 .
C36 H36C 0.9600 .
C37 N9 1.454(7) .
C37 H37A 0.9600 .
C37 H37B 0.9600 .
C37 H37C 0.9600 .
N1 O2 1.356(5) .
N2 O4 1.343(5) .
N3 O6 1.343(5) .
N4 O7 1.360(5) .
N5 H2A 0.8600 .
N8 H6 0.8600 .
O1 Eu1 2.408(3) .
O1 K2 2.719(3) 2_667
O2 Eu1 2.390(3) .
O3 Eu1 2.419(3) .
O3 K2 2.740(3) .
O4 Eu1 2.367(3) .
O5 Eu1 2.442(3) .
O5 K2 2.815(3) 2_667
O5 K2 3.063(4) .
O6 Eu1 2.405(3) .
O7 Eu1 2.377(3) .
O8 Eu1 2.398(3) .
O11 K2 2.824(4) 1_545
O13 K2 2.747(4) .
K2 O1 2.719(3) 2_667
K2 O5 2.815(3) 2_667
K2 O11 2.824(4) 1_565
K2 C3 3.466(5) 1_655
K2 Eu1 4.2147(13) 2_667
K2 K2 4.246(2) 2_667
K2 Eu1 4.3346(13) .
Eu1 K2 4.2147(13) 2_667

loop_
_platon_squeeze_void_nr
_platon_squeeze_void_average_x
_platon_squeeze_void_average_y
_platon_squeeze_void_average_z
_platon_squeeze_void_volume
_platon_squeeze_void_count_electrons
_platon_squeeze_void_content
1 0.000 -0.018 0.500 386 128 THF
